data_7710140
loop_
_publ_author_name
'Liu, Jingjing'
'Shang, Jianxuan'
'Wei, Jing'
'Gao, Fangfang'
'Hou, Lei'
'Zeng, FanLong'
'Li, Anyang'
'Wang, Wenyuan'

_publ_section_title
;
 An \a-diiminato germylene family: syntheses, structures, and reactivity
 towards C-C coupled digermylene and digermylene oxide
;
_journal_name_full 'Dalton Transactions'
_journal_paper_doi 10.1039/D2DT00981A
_journal_year 2022
_chemical_formula_moiety 'C30 H41 Cl Ge N2'
_chemical_formula_sum 'C30 H41 Cl Ge N2'
_chemical_formula_weight 537.69
_space_group_crystal_system monoclinic
_space_group_IT_number 14
_space_group_name_Hall '-P 2ybc'
_space_group_name_H-M_alt 'P 1 21/c 1'
_atom_sites_solution_hydrogens geom
_atom_sites_solution_primary iterative
_audit_creation_date 2021-05-17
_audit_creation_method
;
Olex2 1.2
(compiled 2018.05.29 svn.r3508 for OlexSys, GUI svn.r5506)
;
_audit_update_record
;
2022-01-30 deposited with the CCDC.	2022-05-02 downloaded from the CCDC.
;
_cell_angle_alpha 90
_cell_angle_beta 117.354(11)
_cell_angle_gamma 90
_cell_formula_units_Z 4
_cell_length_a 17.622(7)
_cell_length_b 10.372(3)
_cell_length_c 17.159(7)
_cell_measurement_reflns_used 9947
_cell_measurement_temperature 90.0
_cell_measurement_theta_max 54.836
_cell_measurement_theta_min 4.441
_cell_volume 2785.6(18)
_computing_cell_refinement 'C H O Ag P F'
_computing_data_reduction 'C H O Ag P F'
_computing_molecular_graphics 'Olex2 (Dolomanov et al., 2009)'
_computing_publication_material 'Olex2 (Dolomanov et al., 2009)'
_computing_structure_refinement 'olex2.refine (Bourhis et al., 2015)'
_computing_structure_solution 'olex2.solve (Bourhis et al., 2015)'
_diffrn_ambient_temperature 90.0
_diffrn_measured_fraction_theta_full 0.999
_diffrn_measured_fraction_theta_max 0.995
_diffrn_measurement_device_type 'Bruker D8 VENTURE PHOTON II'
_diffrn_measurement_method '\f and \w scans'
_diffrn_radiation_type GaK\a
_diffrn_radiation_wavelength 1.34138
_diffrn_reflns_av_R_equivalents 0.0590
_diffrn_reflns_av_unetI/netI 0.0369
_diffrn_reflns_Laue_measured_fraction_full 0.999
_diffrn_reflns_Laue_measured_fraction_max 0.995
_diffrn_reflns_limit_h_max 21
_diffrn_reflns_limit_h_min -21
_diffrn_reflns_limit_k_max 12
_diffrn_reflns_limit_k_min -12
_diffrn_reflns_limit_l_max 20
_diffrn_reflns_limit_l_min -20
_diffrn_reflns_number 39101
_diffrn_reflns_point_group_measured_fraction_full 0.999
_diffrn_reflns_point_group_measured_fraction_max 0.995
_diffrn_reflns_theta_full 53.594
_diffrn_reflns_theta_max 55.066
_diffrn_reflns_theta_min 2.456
_exptl_absorpt_coefficient_mu 1.685
_exptl_absorpt_correction_T_max 0.7508
_exptl_absorpt_correction_T_min 0.6284
_exptl_absorpt_correction_type multi-scan
_exptl_absorpt_process_details
;
SADABS-2016/2 (Bruker,2016/2) was used for absorption correction.
wR2(int) was 0.1791 before and 0.1041 after correction.
The Ratio of minimum to maximum transmission is 0.8370.
The \l/2 correction factor is Not present.
;
_exptl_crystal_colour orange
_exptl_crystal_colour_primary orange
_exptl_crystal_density_diffrn 1.282
_exptl_crystal_description block
_exptl_crystal_F_000 1136
_exptl_crystal_size_max 0.15
_exptl_crystal_size_mid 0.12
_exptl_crystal_size_min 0.1
_refine_diff_density_max 0.937
_refine_diff_density_min -0.830
_refine_diff_density_rms 0.064
_refine_ls_extinction_method none
_refine_ls_goodness_of_fit_ref 1.045
_refine_ls_hydrogen_treatment constr
_refine_ls_matrix_type full
_refine_ls_number_parameters 315
_refine_ls_number_reflns 5298
_refine_ls_number_restraints 38
_refine_ls_restrained_S_all 1.115
_refine_ls_R_factor_all 0.0601
_refine_ls_R_factor_gt 0.0435
_refine_ls_shift/su_max 0.002
_refine_ls_shift/su_mean 0.000
_refine_ls_structure_factor_coef Fsqd
_refine_ls_weighting_details 'w=1/[\s^2^(Fo^2^)+(0.0530P)^2^+3.0394P] where P=(Fo^2^+2Fc^2^)/3'
_refine_ls_weighting_scheme calc
_refine_ls_wR_factor_gt 0.1082
_refine_ls_wR_factor_ref 0.1161
_reflns_Friedel_coverage 0.000
_reflns_number_gt 4233
_reflns_number_total 5298
_reflns_threshold_expression 'I > 2\s(I)'
_cod_data_source_file d2dt00981a5.cif
_cod_data_source_block compound2
_cod_original_cell_volume 2785.5(19)
_cod_database_code 7710140
_shelx_shelxl_version_number 2018/3
_shelx_space_group_comment
;
The symmetry employed for this shelxl refinement is uniquely defined
by the following loop, which should always be used as a source of
symmetry information in preference to the above space-group names.
They are only intended as comments.
;
_shelx_estimated_absorpt_t_max 0.850
_shelx_estimated_absorpt_t_min 0.786
_olex2_refinement_description
;
1. Fixed Uiso
 At 1.2 times of:
  All C(H) groups, All C(H,H) groups
 At 1.5 times of:
  All C(H,H,H) groups
2. Rigid bond restraints
 Cl1, Ge1, N2, N1, C1, C2, C3, C4, C5, C6
 with sigma for 1-2 distances of 0.0001 and sigma for 1-3 distances of 0.0001
3. Uiso/Uaniso restraints and constraints
Uanis(C4) \\sim Ueq, Uanis(C3) \\sim Ueq: with sigma of 0.001 and sigma for
terminal atoms of 0.002
4.a Ternary CH refined with riding coordinates:
 C16(H16), C25(H25), C13(H13), C28(H28)
4.b Secondary CH2 refined with riding coordinates:
 C5(H5A,H5B), C3(H3A,H3B), C4(H4A,H4B)
4.c Aromatic/amide H refined with riding coordinates:
 C9(H9), C11(H11), C6(H6), C10(H10), C23(H23), C21(H21), C22(H22)
4.d Idealised Me refined as rotating group:
 C14(H14A,H14B,H14C), C15(H15A,H15B,H15C), C30(H30A,H30B,H30C), C17(H17A,H17B,
 H17C), C27(H27A,H27B,H27C), C29(H29A,H29B,H29C), C26(H26A,H26B,H26C), C18(H18A,
 H18B,H18C)
;
_olex2_submission_special_instructions 'No special instructions were received'

loop_
_space_group_symop_operation_xyz
'x, y, z'
'-x, y+1/2, -z+1/2'
'-x, -y, -z'
'x, -y-1/2, z-1/2'

loop_
_atom_site_label
_atom_site_type_symbol
_atom_site_fract_x
_atom_site_fract_y
_atom_site_fract_z
_atom_site_U_iso_or_equiv
_atom_site_adp_type
_atom_site_occupancy
_atom_site_site_symmetry_order
_atom_site_calc_flag
_atom_site_refinement_flags_posn
_atom_site_refinement_flags_adp
_atom_site_refinement_flags_occupancy
_atom_site_disorder_assembly
_atom_site_disorder_group
Ge1 Ge 0.22926(2) 0.42312(3) 0.64656(2) 0.03075(12) Uani 1 1 d . U . . .
Cl1 Cl 0.29018(5) 0.54021(7) 0.57487(5) 0.04134(18) Uani 1 1 d . U . . .
N1 N 0.32095(14) 0.4258(2) 0.76272(14) 0.0317(4) Uani 1 1 d . U . . .
N2 N 0.19969(15) 0.5894(2) 0.69268(15) 0.0343(4) Uani 1 1 d . U . . .
C1 C 0.32952(18) 0.5353(3) 0.81204(17) 0.0315(5) Uani 1 1 d . U . . .
C7 C 0.36447(17) 0.3110(3) 0.80834(16) 0.0302(6) Uani 1 1 d . . . . .
C8 C 0.43741(17) 0.2695(3) 0.80315(17) 0.0310(6) Uani 1 1 d . . . . .
C19 C 0.12068(19) 0.6594(3) 0.64295(18) 0.0382(7) Uani 1 1 d . . . . .
C12 C 0.33189(18) 0.2429(3) 0.85712(18) 0.0336(6) Uani 1 1 d . . . . .
C9 C 0.47676(18) 0.1560(3) 0.84665(18) 0.0351(7) Uani 1 1 d . . . . .
H9 H 0.525821 0.125139 0.843049 0.042 Uiso 1 1 calc R . . . .
C2 C 0.2568(2) 0.6228(3) 0.77057(17) 0.0362(6) Uani 1 1 d . U . . .
C20 C 0.1216(2) 0.7769(3) 0.6036(2) 0.0416(7) Uani 1 1 d . . . . .
C24 C 0.0447(2) 0.5999(3) 0.63232(19) 0.0407(7) Uani 1 1 d . . . . .
C11 C 0.3744(2) 0.1311(3) 0.90061(19) 0.0396(7) Uani 1 1 d . . . . .
H11 H 0.354039 0.084140 0.934734 0.047 Uiso 1 1 calc R . . . .
C6 C 0.3937(2) 0.5626(3) 0.89350(18) 0.0397(6) Uani 1 1 d . U . . .
H6 H 0.439143 0.502459 0.920213 0.048 Uiso 1 1 calc R . . . .
C10 C 0.4456(2) 0.0880(3) 0.89469(19) 0.0387(7) Uani 1 1 d . . . . .
H10 H 0.473196 0.010938 0.923907 0.046 Uiso 1 1 calc R . . . .
C16 C 0.47309(19) 0.3427(3) 0.75129(19) 0.0368(7) Uani 1 1 d . . . . .
H16 H 0.439069 0.423780 0.729611 0.044 Uiso 1 1 calc R . . . .
C25 C 0.0445(2) 0.4765(3) 0.6796(2) 0.0432(7) Uani 1 1 d . . . . .
H25 H 0.097355 0.427401 0.690702 0.052 Uiso 1 1 calc R . . . .
C13 C 0.25116(19) 0.2847(3) 0.86181(19) 0.0381(7) Uani 1 1 d . . . . .
H13 H 0.233167 0.369514 0.830940 0.046 Uiso 1 1 calc R . . . .
C5 C 0.3959(2) 0.6819(3) 0.9425(2) 0.0491(7) Uani 1 1 d . U . . .
H5A H 0.385593 0.659003 0.992778 0.059 Uiso 1 1 calc R . . . .
H5B H 0.453616 0.720658 0.966133 0.059 Uiso 1 1 calc R . . . .
C28 C 0.2016(2) 0.8428(3) 0.6109(2) 0.0467(8) Uani 1 1 d . . . . .
H28 H 0.251844 0.787938 0.648548 0.056 Uiso 1 1 calc R . . . .
C14 C 0.2665(2) 0.3049(3) 0.9556(2) 0.0494(8) Uani 1 1 d . . . . .
H14A H 0.280739 0.222223 0.986695 0.074 Uiso 1 1 calc GR . . . .
H14B H 0.214762 0.340097 0.955261 0.074 Uiso 1 1 calc GR . . . .
H14C H 0.313935 0.365393 0.985270 0.074 Uiso 1 1 calc GR . . . .
C15 C 0.1787(2) 0.1898(3) 0.8137(2) 0.0517(9) Uani 1 1 d . . . . .
H15A H 0.166493 0.184769 0.751966 0.078 Uiso 1 1 calc GR . . . .
H15B H 0.127479 0.218931 0.817255 0.078 Uiso 1 1 calc GR . . . .
H15C H 0.195353 0.104407 0.840721 0.078 Uiso 1 1 calc GR . . . .
C23 C -0.0320(2) 0.6623(4) 0.5791(2) 0.0503(9) Uani 1 1 d . . . . .
H23 H -0.084543 0.623925 0.569636 0.060 Uiso 1 1 calc R . . . .
C30 C 0.1985(2) 0.8551(3) 0.5205(2) 0.0502(8) Uani 1 1 d . . . . .
H30A H 0.193800 0.769095 0.494994 0.075 Uiso 1 1 calc GR . . . .
H30B H 0.250758 0.896990 0.526637 0.075 Uiso 1 1 calc GR . . . .
H30C H 0.148793 0.906963 0.482010 0.075 Uiso 1 1 calc GR . . . .
C21 C 0.0426(2) 0.8351(4) 0.5524(2) 0.0534(9) Uani 1 1 d . . . . .
H21 H 0.040790 0.915740 0.525327 0.064 Uiso 1 1 calc R . . . .
C22 C -0.0328(2) 0.7785(4) 0.5403(2) 0.0572(10) Uani 1 1 d . . . . .
H22 H -0.085614 0.820072 0.504768 0.069 Uiso 1 1 calc R . . . .
C17 C 0.5662(2) 0.3813(4) 0.8078(2) 0.0598(10) Uani 1 1 d . . . . .
H17A H 0.570874 0.433532 0.857398 0.090 Uiso 1 1 calc GR . . . .
H17B H 0.586180 0.431571 0.772416 0.090 Uiso 1 1 calc GR . . . .
H17C H 0.601331 0.303619 0.829818 0.090 Uiso 1 1 calc GR . . . .
C3 C 0.2498(2) 0.7319(3) 0.8236(2) 0.0477(5) Uani 1 1 d . U . . .
H3A H 0.217895 0.803385 0.783666 0.057 Uiso 1 1 calc R . . . .
H3B H 0.216779 0.703198 0.854027 0.057 Uiso 1 1 calc R . . . .
C27 C -0.0314(2) 0.3902(4) 0.6262(3) 0.0610(10) Uani 1 1 d . . . . .
H27A H -0.083728 0.430587 0.621162 0.092 Uiso 1 1 calc GR . . . .
H27B H -0.023336 0.306450 0.655447 0.092 Uiso 1 1 calc GR . . . .
H27C H -0.036137 0.377707 0.567513 0.092 Uiso 1 1 calc GR . . . .
C29 C 0.2149(3) 0.9764(4) 0.6535(3) 0.0657(11) Uani 1 1 d . . . . .
H29A H 0.166000 1.031666 0.617971 0.099 Uiso 1 1 calc GR . . . .
H29B H 0.267211 1.015049 0.657065 0.099 Uiso 1 1 calc GR . . . .
H29C H 0.220169 0.967987 0.712635 0.099 Uiso 1 1 calc GR . . . .
C26 C 0.0489(3) 0.5072(4) 0.7685(2) 0.0643(11) Uani 1 1 d . . . . .
H26A H 0.100009 0.558874 0.803224 0.096 Uiso 1 1 calc GR . . . .
H26B H 0.051609 0.426708 0.799542 0.096 Uiso 1 1 calc GR . . . .
H26C H -0.002090 0.555820 0.759765 0.096 Uiso 1 1 calc GR . . . .
C4 C 0.3318(2) 0.7789(3) 0.8876(2) 0.0553(6) Uani 1 1 d . U . . .
H4A H 0.322253 0.838591 0.927237 0.066 Uiso 1 1 calc R . . . .
H4B H 0.356788 0.829995 0.856303 0.066 Uiso 1 1 calc R . . . .
C18 C 0.4630(3) 0.2664(4) 0.6716(2) 0.0689(11) Uani 1 1 d . . . . .
H18A H 0.498582 0.188697 0.690829 0.103 Uiso 1 1 calc GR . . . .
H18B H 0.480971 0.319552 0.635787 0.103 Uiso 1 1 calc GR . . . .
H18C H 0.403034 0.241579 0.636739 0.103 Uiso 1 1 calc GR . . . .

loop_
_atom_site_aniso_label
_atom_site_aniso_U_11
_atom_site_aniso_U_22
_atom_site_aniso_U_33
_atom_site_aniso_U_23
_atom_site_aniso_U_13
_atom_site_aniso_U_12
Ge1 0.0248(2) 0.0307(2) 0.02698(18) -0.00104(12) 0.00354(13) 0.00415(13)
Cl1 0.0420(4) 0.0387(4) 0.0395(4) 0.0036(3) 0.0154(3) 0.0022(3)
N1 0.0230(9) 0.0300(9) 0.0296(3) -0.0014(4) 0.0015(3) 0.0055(6)
N2 0.0319(10) 0.0278(8) 0.0324(6) 0.0029(6) 0.0056(4) 0.0092(7)
C1 0.0306(11) 0.0294(10) 0.0254(7) 0.0004(6) 0.0050(5) 0.0028(7)
C7 0.0279(15) 0.0256(14) 0.0245(13) 0.0000(11) 0.0011(11) 0.0040(11)
C8 0.0256(15) 0.0304(15) 0.0268(13) -0.0016(11) 0.0031(11) 0.0040(12)
C19 0.0347(17) 0.0389(17) 0.0327(15) 0.0025(13) 0.0082(13) 0.0171(13)
C12 0.0322(16) 0.0284(15) 0.0319(14) -0.0023(11) 0.0077(12) 0.0019(12)
C9 0.0293(16) 0.0328(16) 0.0321(14) -0.0034(12) 0.0046(12) 0.0087(12)
C2 0.0423(12) 0.0318(10) 0.0270(8) 0.0015(6) 0.0096(5) 0.0115(7)
C20 0.0378(18) 0.0393(17) 0.0404(16) 0.0037(13) 0.0118(14) 0.0153(14)
C24 0.0341(17) 0.0465(19) 0.0369(16) 0.0041(13) 0.0123(14) 0.0139(14)
C11 0.0431(19) 0.0331(16) 0.0352(15) 0.0039(13) 0.0117(14) 0.0007(14)
C6 0.0375(13) 0.0385(11) 0.0286(9) -0.0030(7) 0.0027(6) -0.0023(9)
C10 0.0420(18) 0.0279(15) 0.0328(15) 0.0042(12) 0.0059(13) 0.0088(13)
C16 0.0296(16) 0.0380(17) 0.0367(15) 0.0058(13) 0.0100(13) 0.0100(13)
C25 0.0362(18) 0.0490(19) 0.0438(17) 0.0074(15) 0.0177(14) 0.0125(15)
C13 0.0377(18) 0.0342(16) 0.0431(17) 0.0036(13) 0.0191(14) 0.0038(13)
C5 0.0518(12) 0.0488(13) 0.0358(10) -0.0136(6) 0.0107(7) -0.0091(10)
C28 0.0407(19) 0.0346(17) 0.0495(18) 0.0069(14) 0.0077(15) 0.0109(14)
C14 0.055(2) 0.046(2) 0.0504(19) 0.0030(15) 0.0279(17) 0.0089(16)
C15 0.0403(19) 0.050(2) 0.065(2) -0.0048(17) 0.0241(17) 0.0001(16)
C23 0.0349(19) 0.066(2) 0.0456(18) 0.0102(17) 0.0143(15) 0.0183(16)
C30 0.042(2) 0.0426(19) 0.055(2) 0.0078(16) 0.0126(16) 0.0005(15)
C21 0.051(2) 0.047(2) 0.055(2) 0.0181(16) 0.0181(17) 0.0244(17)
C22 0.037(2) 0.067(3) 0.061(2) 0.0216(19) 0.0177(17) 0.0291(18)
C17 0.0338(19) 0.069(2) 0.063(2) 0.024(2) 0.0108(17) 0.0046(17)
C3 0.0495(7) 0.0422(9) 0.0474(8) -0.0117(6) 0.0189(6) 0.0079(6)
C27 0.048(2) 0.062(2) 0.062(2) 0.0068(19) 0.0151(18) 0.0018(18)
C29 0.064(3) 0.0371(19) 0.068(2) -0.0008(18) 0.007(2) 0.0139(18)
C26 0.080(3) 0.066(3) 0.048(2) 0.0131(18) 0.030(2) 0.025(2)
C4 0.0565(9) 0.0469(8) 0.0540(9) -0.0198(6) 0.0180(6) 0.0022(6)
C18 0.106(3) 0.057(2) 0.056(2) -0.0040(19) 0.048(2) -0.003(2)

loop_
_atom_type_symbol
_atom_type_description
_atom_type_scat_dispersion_real
_atom_type_scat_dispersion_imag
_atom_type_scat_source
C C 0.0148 0.0070 'International Tables Vol C Tables 4.2.6.8 and 6.1.1.4'
H H 0.0000 0.0000 'International Tables Vol C Tables 4.2.6.8 and 6.1.1.4'
Cl Cl 0.3294 0.5404 'International Tables Vol C Tables 4.2.6.8 and 6.1.1.4'
Ge Ge -1.5487 0.7176 'International Tables Vol C Tables 4.2.6.8 and 6.1.1.4'
N N 0.0253 0.0136 'International Tables Vol C Tables 4.2.6.8 and 6.1.1.4'

loop_
_geom_angle_atom_site_label_1
_geom_angle_atom_site_label_2
_geom_angle_atom_site_label_3
_geom_angle
_geom_angle_site_symmetry_1
_geom_angle_site_symmetry_3
_geom_angle_publ_flag
N1 Ge1 Cl1 99.84(8) . . ?
N1 Ge1 N2 80.12(9) . . ?
N2 Ge1 Cl1 91.48(8) . . ?
C1 N1 Ge1 117.02(17) . . ?
C1 N1 C7 117.8(2) . . ?
C7 N1 Ge1 122.77(17) . . ?
C19 N2 Ge1 122.44(18) . . ?
C2 N2 Ge1 113.91(19) . . ?
C2 N2 C19 123.6(2) . . ?
N1 C1 C2 112.8(2) . . ?
C6 C1 N1 127.1(3) . . ?
C6 C1 C2 120.0(3) . . ?
C8 C7 N1 119.8(2) . . ?
C8 C7 C12 121.6(2) . . ?
C12 C7 N1 118.6(3) . . ?
C7 C8 C16 121.8(2) . . ?
C9 C8 C7 118.1(3) . . ?
C9 C8 C16 120.0(3) . . ?
C20 C19 N2 120.0(3) . . ?
C20 C19 C24 122.8(3) . . ?
C24 C19 N2 117.1(3) . . ?
C7 C12 C13 122.4(2) . . ?
C11 C12 C7 118.0(3) . . ?
C11 C12 C13 119.5(3) . . ?
C10 C9 C8 121.0(3) . . ?
N2 C2 C1 115.3(2) . . ?
N2 C2 C3 126.0(3) . . ?
C1 C2 C3 118.3(3) . . ?
C19 C20 C28 124.7(3) . . ?
C21 C20 C19 116.8(3) . . ?
C21 C20 C28 118.5(3) . . ?
C19 C24 C25 122.5(3) . . ?
C23 C24 C19 117.4(3) . . ?
C23 C24 C25 120.1(3) . . ?
C10 C11 C12 120.9(3) . . ?
C1 C6 C5 123.1(3) . . ?
C9 C10 C11 120.3(3) . . ?
C8 C16 C17 112.0(2) . . ?
C8 C16 C18 111.1(3) . . ?
C18 C16 C17 110.8(3) . . ?
C24 C25 C27 113.2(3) . . ?
C24 C25 C26 110.3(3) . . ?
C27 C25 C26 110.7(3) . . ?
C14 C13 C12 112.3(3) . . ?
C14 C13 C15 111.2(3) . . ?
C15 C13 C12 111.0(3) . . ?
C4 C5 C6 113.1(3) . . ?
C20 C28 C30 110.7(3) . . ?
C20 C28 C29 112.3(3) . . ?
C30 C28 C29 109.5(3) . . ?
C22 C23 C24 120.9(3) . . ?
C22 C21 C20 121.6(3) . . ?
C23 C22 C21 120.4(3) . . ?
C4 C3 C2 112.7(3) . . ?
C3 C4 C5 117.4(3) . . ?

loop_
_geom_bond_atom_site_label_1
_geom_bond_atom_site_label_2
_geom_bond_distance
_geom_bond_site_symmetry_2
_geom_bond_publ_flag
Ge1 Cl1 2.3140(10) . ?
Ge1 N1 1.904(2) . ?
Ge1 N2 2.062(2) . ?
N1 C1 1.383(4) . ?
N1 C7 1.438(3) . ?
N2 C19 1.450(4) . ?
N2 C2 1.297(4) . ?
C1 C2 1.461(4) . ?
C1 C6 1.364(4) . ?
C7 C8 1.396(4) . ?
C7 C12 1.404(4) . ?
C8 C9 1.396(4) . ?
C8 C16 1.509(4) . ?
C19 C20 1.398(4) . ?
C19 C24 1.407(5) . ?
C12 C11 1.396(4) . ?
C12 C13 1.524(4) . ?
C9 C10 1.377(4) . ?
C2 C3 1.492(4) . ?
C20 C28 1.518(5) . ?
C20 C21 1.396(4) . ?
C24 C25 1.517(4) . ?
C24 C23 1.395(4) . ?
C11 C10 1.378(4) . ?
C6 C5 1.487(4) . ?
C16 C17 1.527(5) . ?
C16 C18 1.518(4) . ?
C25 C27 1.517(5) . ?
C25 C26 1.525(4) . ?
C13 C14 1.518(4) . ?
C13 C15 1.522(5) . ?
C5 C4 1.482(5) . ?
C28 C30 1.532(5) . ?
C28 C29 1.534(5) . ?
C23 C22 1.375(5) . ?
C21 C22 1.378(5) . ?
C3 C4 1.440(5) . ?
